data_2017358
loop_
_publ_author_name
'Ravikumar, Krishnan'
'Sridhar, Balasubramanian'

_publ_section_title
;
 Lenalidomide, an antineoplastic drug, and its hemihydrate
;
_journal_coeditor_code SF3114
_journal_issue 10
_journal_name_full 'Acta Crystallographica Section C'
_journal_page_first o502
_journal_page_last o505
_journal_paper_doi 10.1107/S0108270109033642
_journal_volume 65
_journal_year 2009
_chemical_formula_iupac 'C13 H13 N3 O3'
_chemical_formula_moiety 'C13 H13 N3 O3'
_chemical_formula_sum 'C13 H13 N3 O3'
_chemical_formula_weight 259.26
_chemical_name_common Lenalidomide
_chemical_name_systematic
;
(<i>RS</i>)-3-(4-amino-1-oxoisoindolin-2-yl)piperidine-2,6-dione
;
_space_group_IT_number 2
_symmetry_cell_setting triclinic
_symmetry_space_group_name_Hall '-P 1'
_symmetry_space_group_name_H-M 'P -1'
_atom_sites_solution_hydrogens geom
_atom_sites_solution_primary direct
_atom_sites_solution_secondary difmap
_audit_creation_method SHELXL97
_cell_angle_alpha 75.7110(10)
_cell_angle_beta 84.6600(10)
_cell_angle_gamma 86.0380(10)
_cell_formula_units_Z 2
_cell_length_a 5.9983(5)
_cell_length_b 8.9198(8)
_cell_length_c 11.5785(10)
_cell_measurement_reflns_used 5070
_cell_measurement_temperature 294(2)
_cell_measurement_theta_max 28.05
_cell_measurement_theta_min 2.36
_cell_volume 597.04(9)
_computing_cell_refinement 'SAINT (Bruker, 2001)'
_computing_data_collection 'SMART (Bruker, 2001)'
_computing_data_reduction 'SAINT (Bruker, 2001)'
_computing_molecular_graphics 'DIAMOND (Brandenburg & Putz, 2005)'
_computing_publication_material 'SHELXL97 (Sheldrick, 2008)'
_computing_structure_refinement 'SHELXL97 (Sheldrick, 2008)'
_computing_structure_solution 'SHELXS97 (Sheldrick, 2008)'
_diffrn_ambient_temperature 294(2)
_diffrn_measured_fraction_theta_full 0.996
_diffrn_measured_fraction_theta_max 0.996
_diffrn_measurement_device 'Bruker SMART APEX CCD area-detector'
_diffrn_measurement_device_type 'Bruker SMART APEX CCD area-detector'
_diffrn_measurement_method \w
_diffrn_radiation_monochromator graphite
_diffrn_radiation_source 'fine-focus sealed tube'
_diffrn_radiation_type MoK\a
_diffrn_radiation_wavelength 0.71073
_diffrn_reflns_av_R_equivalents 0.0155
_diffrn_reflns_av_sigmaI/netI 0.0161
_diffrn_reflns_limit_h_max 7
_diffrn_reflns_limit_h_min -7
_diffrn_reflns_limit_k_max 10
_diffrn_reflns_limit_k_min -10
_diffrn_reflns_limit_l_max 13
_diffrn_reflns_limit_l_min -13
_diffrn_reflns_number 5703
_diffrn_reflns_theta_full 25.00
_diffrn_reflns_theta_max 25.00
_diffrn_reflns_theta_min 1.82
_diffrn_standards_number 0
_exptl_absorpt_coefficient_mu 0.105
_exptl_absorpt_correction_type none
_exptl_crystal_colour colourless
_exptl_crystal_density_diffrn 1.442
_exptl_crystal_density_method 'not measured'
_exptl_crystal_description block
_exptl_crystal_F_000 272
_exptl_crystal_size_max 0.19
_exptl_crystal_size_mid 0.15
_exptl_crystal_size_min 0.12
_refine_diff_density_max 0.215
_refine_diff_density_min -0.195
_refine_ls_extinction_coef 0.069(8)
_refine_ls_extinction_expression Fc^*^=kFc[1+0.001xFc^2^\l^3^/sin(2\q)]^-1/4^
_refine_ls_extinction_method 'SHELXL97 (Sheldrick, 2008)'
_refine_ls_goodness_of_fit_ref 1.052
_refine_ls_hydrogen_treatment mixed
_refine_ls_matrix_type full
_refine_ls_number_parameters 185
_refine_ls_number_reflns 2092
_refine_ls_number_restraints 0
_refine_ls_restrained_S_all 1.052
_refine_ls_R_factor_all 0.0407
_refine_ls_R_factor_gt 0.0393
_refine_ls_shift/su_max 0.001
_refine_ls_shift/su_mean 0.000
_refine_ls_structure_factor_coef Fsqd
_refine_ls_weighting_details 'calc w = 1/[\s^2^(Fo^2^)+(0.0565P)^2^+0.1503P] where P=(Fo^2^+2Fc^2^)/3'
_refine_ls_weighting_scheme calc
_refine_ls_wR_factor_gt 0.1022
_refine_ls_wR_factor_ref 0.1037
_reflns_number_gt 1975
_reflns_number_total 2092
_reflns_threshold_expression I>2\s(I)
_cod_data_source_file sf3114.cif
_cod_data_source_block I
_cod_database_code 2017358
_cod_database_fobs_code 2017358

loop_
_symmetry_equiv_pos_as_xyz
'x, y, z'
'-x, -y, -z'

loop_
_atom_site_type_symbol
_atom_site_label
_atom_site_fract_x
_atom_site_fract_y
_atom_site_fract_z
_atom_site_U_iso_or_equiv
_atom_site_adp_type
_atom_site_calc_flag
_atom_site_refinement_flags
_atom_site_occupancy
_atom_site_disorder_assembly
_atom_site_disorder_group
C C1 0.5579(2) 0.82780(15) 1.11014(11) 0.0377(3) Uani d . 1 . .
C C2 0.4347(2) 0.70981(16) 1.07203(13) 0.0416(3) Uani d . 1 . .
H H2A 0.2748 0.7298 1.0866 0.050 Uiso calc R 1 . .
H H2B 0.4735 0.6078 1.1206 0.050 Uiso calc R 1 . .
C C3 0.4871(2) 0.71039(16) 0.94097(12) 0.0382(3) Uani d . 1 . .
H H3A 0.4271 0.8059 0.8912 0.046 Uiso calc R 1 . .
H H3B 0.4173 0.6246 0.9233 0.046 Uiso calc R 1 . .
C C4 0.7402(2) 0.69600(14) 0.91373(11) 0.0337(3) Uani d . 1 . .
H H4 0.7952 0.5998 0.9667 0.040 Uiso calc R 1 . .
C C5 0.8484(2) 0.82910(15) 0.94414(11) 0.0339(3) Uani d . 1 . .
C C6 0.7203(3) 0.79641(17) 0.68838(12) 0.0452(4) Uani d . 1 . .
H H6A 0.7271 0.9028 0.6937 0.054 Uiso calc R 1 . .
H H6B 0.5670 0.7762 0.6790 0.054 Uiso calc R 1 . .
C C7 0.8771(2) 0.76305(17) 0.58847(12) 0.0429(3) Uani d . 1 . .
C C8 0.8739(3) 0.82670(19) 0.46597(13) 0.0545(4) Uani d . 1 . .
C C9 1.0466(3) 0.7790(2) 0.39317(14) 0.0598(5) Uani d . 1 . .
H H9 1.0519 0.8212 0.3111 0.072 Uiso calc R 1 . .
C C10 1.2101(3) 0.6711(2) 0.43898(15) 0.0667(5) Uani d . 1 . .
H H10 1.3236 0.6421 0.3873 0.080 Uiso calc R 1 . .
C C11 1.2098(3) 0.6045(2) 0.56047(14) 0.0579(4) Uani d . 1 . .
H H11 1.3192 0.5302 0.5915 0.069 Uiso calc R 1 . .
C C12 1.0399(2) 0.65336(16) 0.63332(12) 0.0399(3) Uani d . 1 . .
C C13 0.9968(2) 0.60616(15) 0.76452(12) 0.0363(3) Uani d . 1 . .
N N1 0.75510(19) 0.87523(14) 1.04327(10) 0.0380(3) Uani d . 1 . .
H H1N 0.825(3) 0.947(2) 1.0643(15) 0.050(4) Uiso d . 1 . .
N N2 0.80718(18) 0.68780(12) 0.79265(9) 0.0363(3) Uani d . 1 . .
N N3 0.7069(4) 0.9356(3) 0.42101(15) 0.0904(7) Uani d . 1 . .
H H2N 0.575(7) 0.906(5) 0.462(4) 0.110(18) Uiso d . 1 . .
H H3N 0.705(5) 0.949(3) 0.349(3) 0.114(9) Uiso d . 1 . .
O O1 0.49436(19) 0.88326(13) 1.19327(9) 0.0559(3) Uani d . 1 . .
O O2 1.01178(15) 0.89120(12) 0.88665(9) 0.0459(3) Uani d . 1 . .
O O3 1.10446(18) 0.51219(12) 0.83683(9) 0.0520(3) Uani d . 1 . .

loop_
_atom_site_aniso_label
_atom_site_aniso_U_11
_atom_site_aniso_U_22
_atom_site_aniso_U_33
_atom_site_aniso_U_12
_atom_site_aniso_U_13
_atom_site_aniso_U_23
C1 0.0401(7) 0.0403(7) 0.0303(7) 0.0009(5) -0.0001(5) -0.0056(5)
C2 0.0359(7) 0.0428(7) 0.0442(8) -0.0051(6) 0.0045(6) -0.0089(6)
C3 0.0341(7) 0.0402(7) 0.0415(7) -0.0035(5) -0.0041(5) -0.0114(6)
C4 0.0346(7) 0.0351(6) 0.0306(6) 0.0024(5) -0.0045(5) -0.0068(5)
C5 0.0289(6) 0.0406(7) 0.0316(6) 0.0020(5) -0.0045(5) -0.0076(5)
C6 0.0490(8) 0.0515(8) 0.0332(7) 0.0167(6) -0.0093(6) -0.0100(6)
C7 0.0467(8) 0.0464(8) 0.0346(7) 0.0078(6) -0.0050(6) -0.0099(6)
C8 0.0656(10) 0.0596(9) 0.0342(8) 0.0171(8) -0.0058(7) -0.0087(7)
C9 0.0720(11) 0.0665(10) 0.0350(8) 0.0065(8) 0.0050(7) -0.0073(7)
C10 0.0628(11) 0.0816(12) 0.0478(9) 0.0159(9) 0.0137(8) -0.0130(8)
C11 0.0503(9) 0.0673(10) 0.0496(9) 0.0181(8) 0.0030(7) -0.0100(8)
C12 0.0391(7) 0.0422(7) 0.0376(7) 0.0033(6) -0.0028(6) -0.0093(6)
C13 0.0355(7) 0.0373(7) 0.0367(7) 0.0031(5) -0.0068(5) -0.0098(5)
N1 0.0380(6) 0.0440(6) 0.0349(6) -0.0065(5) -0.0001(5) -0.0146(5)
N2 0.0382(6) 0.0406(6) 0.0299(6) 0.0076(5) -0.0066(4) -0.0095(4)
N3 0.1094(16) 0.1134(15) 0.0343(8) 0.0609(13) -0.0141(9) -0.0062(9)
O1 0.0616(7) 0.0674(7) 0.0420(6) -0.0103(5) 0.0124(5) -0.0237(5)
O2 0.0358(5) 0.0585(6) 0.0466(6) -0.0107(4) 0.0050(4) -0.0192(5)
O3 0.0527(6) 0.0568(6) 0.0415(6) 0.0199(5) -0.0107(5) -0.0062(5)

loop_
_atom_type_symbol
_atom_type_description
_atom_type_scat_dispersion_real
_atom_type_scat_dispersion_imag
_atom_type_scat_source
C C 0.0033 0.0016 'International Tables Vol C Tables 4.2.6.8 and 6.1.1.4'
H H 0.0000 0.0000 'International Tables Vol C Tables 4.2.6.8 and 6.1.1.4'
N N 0.0061 0.0033 'International Tables Vol C Tables 4.2.6.8 and 6.1.1.4'
O O 0.0106 0.0060 'International Tables Vol C Tables 4.2.6.8 and 6.1.1.4'

loop_
_geom_angle_atom_site_label_1
_geom_angle_atom_site_label_2
_geom_angle_atom_site_label_3
_geom_angle_site_symmetry_1
_geom_angle_site_symmetry_3
_geom_angle
_geom_angle_publ_flag
O1 C1 N1 . . 119.34(13) ?
O1 C1 C2 . . 124.14(12) ?
N1 C1 C2 . . 116.51(11) ?
C1 C2 C3 . . 113.11(11) ?
C1 C2 H2A . . 109.0 ?
C3 C2 H2A . . 109.0 ?
C1 C2 H2B . . 109.0 ?
C3 C2 H2B . . 109.0 ?
H2A C2 H2B . . 107.8 ?
C2 C3 C4 . . 109.58(11) ?
C2 C3 H3A . . 109.8 ?
C4 C3 H3A . . 109.8 ?
C2 C3 H3B . . 109.8 ?
C4 C3 H3B . . 109.8 ?
H3A C3 H3B . . 108.2 ?
N2 C4 C5 . . 110.83(10) ?
N2 C4 C3 . . 113.93(10) ?
C5 C4 C3 . . 109.36(10) ?
N2 C4 H4 . . 107.5 ?
C5 C4 H4 . . 107.5 ?
C3 C4 H4 . . 107.5 ?
O2 C5 N1 . . 120.59(12) ?
O2 C5 C4 . . 123.07(11) ?
N1 C5 C4 . . 116.32(11) ?
N2 C6 C7 . . 101.99(10) ?
N2 C6 H6A . . 111.4 ?
C7 C6 H6A . . 111.4 ?
N2 C6 H6B . . 111.4 ?
C7 C6 H6B . . 111.4 ?
H6A C6 H6B . . 109.2 ?
C12 C7 C8 . . 120.95(13) ?
C12 C7 C6 . . 110.07(12) ?
C8 C7 C6 . . 128.97(13) ?
C9 C8 N3 . . 122.43(15) ?
C9 C8 C7 . . 116.84(14) ?
N3 C8 C7 . . 120.72(15) ?
C10 C9 C8 . . 121.72(15) ?
C10 C9 H9 . . 119.1 ?
C8 C9 H9 . . 119.1 ?
C9 C10 C11 . . 121.47(15) ?
C9 C10 H10 . . 119.3 ?
C11 C10 H10 . . 119.3 ?
C12 C11 C10 . . 116.94(15) ?
C12 C11 H11 . . 121.5 ?
C10 C11 H11 . . 121.5 ?
C7 C12 C11 . . 122.04(13) ?
C7 C12 C13 . . 108.44(12) ?
C11 C12 C13 . . 129.52(13) ?
O3 C13 N2 . . 125.03(12) ?
O3 C13 C12 . . 128.45(12) ?
N2 C13 C12 . . 106.52(11) ?
C5 N1 C1 . . 127.36(12) ?
C5 N1 H1N . . 116.2(11) ?
C1 N1 H1N . . 116.4(11) ?
C13 N2 C4 . . 121.88(10) ?
C13 N2 C6 . . 112.86(11) ?
C4 N2 C6 . . 123.15(10) ?
C8 N3 H2N . . 109(3) ?
C8 N3 H3N . . 112(2) ?
H2N N3 H3N . . 114(3) ?

loop_
_geom_bond_atom_site_label_1
_geom_bond_atom_site_label_2
_geom_bond_site_symmetry_2
_geom_bond_distance
_geom_bond_publ_flag
C1 O1 . 1.2072(16) ?
C1 N1 . 1.3835(17) ?
C1 C2 . 1.4987(19) ?
C2 C3 . 1.5195(19) ?
C2 H2A . 0.9700 ?
C2 H2B . 0.9700 ?
C3 C4 . 1.5248(18) ?
C3 H3A . 0.9700 ?
C3 H3B . 0.9700 ?
C4 N2 . 1.4401(16) ?
C4 C5 . 1.5201(18) ?
C4 H4 . 0.9800 ?
C5 O2 . 1.2172(16) ?
C5 N1 . 1.3718(17) ?
C6 N2 . 1.4620(17) ?
C6 C7 . 1.4965(19) ?
C6 H6A . 0.9700 ?
C6 H6B . 0.9700 ?
C7 C12 . 1.3758(19) ?
C7 C8 . 1.393(2) ?
C8 C9 . 1.385(2) ?
C8 N3 . 1.389(2) ?
C9 C10 . 1.373(3) ?
C9 H9 . 0.9300 ?
C10 C11 . 1.385(2) ?
C10 H10 . 0.9300 ?
C11 C12 . 1.378(2) ?
C11 H11 . 0.9300 ?
C12 C13 . 1.4758(18) ?
C13 O3 . 1.2246(16) ?
C13 N2 . 1.3653(16) ?
N1 H1N . 0.882(19) ?
N3 H2N . 0.91(4) ?
N3 H3N . 0.81(3) ?

loop_
_geom_hbond_atom_site_label_D
_geom_hbond_atom_site_label_H
_geom_hbond_atom_site_label_A
_geom_hbond_site_symmetry_A
_geom_hbond_distance_DH
_geom_hbond_distance_HA
_geom_hbond_distance_DA
_geom_hbond_angle_DHA
N1 H1N O2 2_777 0.88(2) 2.02(2) 2.899(2) 179(2)
N3 H2N N3 2_676 0.91(4) 2.62(4) 3.260(4) 128(3)
N3 H3N O1 1_554 0.81(3) 2.50(3) 3.180(2) 142(3)
C3 H3A O2 1_455 0.97 2.56 3.213(2) 125
C3 H3B O3 1_455 0.97 2.58 3.461(2) 152
C4 H4 O3 2_767 0.98 2.36 3.205(2) 144

loop_
_geom_torsion_atom_site_label_1
_geom_torsion_atom_site_label_2
_geom_torsion_atom_site_label_3
_geom_torsion_atom_site_label_4
_geom_torsion_site_symmetry_1
_geom_torsion_site_symmetry_2
_geom_torsion_site_symmetry_3
_geom_torsion_site_symmetry_4
_geom_torsion
_geom_torsion_publ_flag
O1 C1 C2 C3 . . . . 154.97(13) ?
N1 C1 C2 C3 . . . . -24.26(17) ?
C1 C2 C3 C4 . . . . 52.80(15) ?
C2 C3 C4 N2 . . . . 177.12(10) ?
C2 C3 C4 C5 . . . . -58.25(14) ?
N2 C4 C5 O2 . . . . -18.13(17) ?
C3 C4 C5 O2 . . . . -144.55(12) ?
N2 C4 C5 N1 . . . . 163.35(11) ?
C3 C4 C5 N1 . . . . 36.93(15) ?
N2 C6 C7 C12 . . . . -2.75(16) ?
N2 C6 C7 C8 . . . . 177.30(16) ?
C12 C7 C8 C9 . . . . -2.6(2) ?
C6 C7 C8 C9 . . . . 177.36(16) ?
C12 C7 C8 N3 . . . . 178.96(19) ?
C6 C7 C8 N3 . . . . -1.1(3) ?
N3 C8 C9 C10 . . . . -179.9(2) ?
C7 C8 C9 C10 . . . . 1.7(3) ?
C8 C9 C10 C11 . . . . 0.1(3) ?
C9 C10 C11 C12 . . . . -1.0(3) ?
C8 C7 C12 C11 . . . . 1.8(2) ?
C6 C7 C12 C11 . . . . -178.16(15) ?
C8 C7 C12 C13 . . . . -178.86(14) ?
C6 C7 C12 C13 . . . . 1.18(17) ?
C10 C11 C12 C7 . . . . 0.1(3) ?
C10 C11 C12 C13 . . . . -179.14(16) ?
C7 C12 C13 O3 . . . . -179.46(14) ?
C11 C12 C13 O3 . . . . -0.2(3) ?
C7 C12 C13 N2 . . . . 1.04(15) ?
C11 C12 C13 N2 . . . . -179.68(16) ?
O2 C5 N1 C1 . . . . 172.80(12) ?
C4 C5 N1 C1 . . . . -8.63(19) ?
O1 C1 N1 C5 . . . . -177.66(12) ?
C2 C1 N1 C5 . . . . 1.6(2) ?
O3 C13 N2 C4 . . . . 13.6(2) ?
C12 C13 N2 C4 . . . . -166.90(11) ?
O3 C13 N2 C6 . . . . 177.52(14) ?
C12 C13 N2 C6 . . . . -2.96(15) ?
C5 C4 N2 C13 . . . . 87.61(14) ?
C3 C4 N2 C13 . . . . -148.55(12) ?
C5 C4 N2 C6 . . . . -74.66(15) ?
C3 C4 N2 C6 . . . . 49.18(17) ?
C7 C6 N2 C13 . . . . 3.53(15) ?
C7 C6 N2 C4 . . . . 167.23(12) ?

loop_
_cod_related_entry_id
_cod_related_entry_database
_cod_related_entry_code
1 ChemSpider 187515
